data_1518226
loop_
_publ_author_name
'Seo, Daniel M.'
'Afroz, Taliman'
'Allen, Joshua L.'
'Boyle, Paul D.'
'Trulove, Paul C.'
'De Long, Hugh C.'
'Henderson, Wesley A.'

_publ_section_title
;
 Structural Interactions within Lithium Salt Solvates: Cyclic Carbonates
 and Esters
;
_journal_issue 45
_journal_name_full 'The Journal of Physical Chemistry C'
_journal_page_first 25884
_journal_paper_doi 10.1021/jp5079168
_journal_volume 118
_journal_year 2014
_chemical_formula_sum 'C16 H24 F6 Li O8 P'
_chemical_formula_weight 496.26
_chemical_name_common (GBL)4:LiPF6
_space_group_IT_number 19
_symmetry_cell_setting orthorhombic
_symmetry_space_group_name_Hall 'P 2ac 2ab'
_symmetry_space_group_name_H-M 'P 21 21 21'
_atom_sites_solution_hydrogens geom
_atom_sites_solution_primary direct
_atom_sites_solution_secondary difmap
_audit_creation_method SHELXL-97
_cell_angle_alpha 90.00
_cell_angle_beta 90.00
_cell_angle_gamma 90.00
_cell_formula_units_Z 4
_cell_length_a 10.740(3)
_cell_length_b 11.985(4)
_cell_length_c 16.694(5)
_cell_measurement_reflns_used 9908
_cell_measurement_temperature 110
_cell_measurement_theta_max 23.21
_cell_measurement_theta_min 2.55
_cell_volume 2148.8(11)
_computing_cell_refinement SAINT
_computing_data_collection Apex2
_computing_data_reduction SAINT
_computing_molecular_graphics NRCVAX
_computing_publication_material cif2tables.py
_computing_structure_refinement 'SHELXL-97 (Sheldrick, 2008)'
_computing_structure_solution 'SHELXS-97 (Sheldrick, 2008)'
_diffrn_ambient_temperature 110
_diffrn_measured_fraction_theta_full 1.000
_diffrn_measured_fraction_theta_max 0.948
_diffrn_measurement_device_type 'Bruker-Nonius Kappa Axis X8 Apex2'
_diffrn_measurement_method 'omega and phi scans'
_diffrn_radiation_monochromator graphite
_diffrn_radiation_source 'fine-focus sealed tube'
_diffrn_radiation_type MoK\a
_diffrn_radiation_wavelength 0.71073
_diffrn_reflns_av_R_equivalents 0.0545
_diffrn_reflns_av_sigmaI/netI 0.0518
_diffrn_reflns_limit_h_max 16
_diffrn_reflns_limit_h_min -17
_diffrn_reflns_limit_k_max 18
_diffrn_reflns_limit_k_min -19
_diffrn_reflns_limit_l_max 26
_diffrn_reflns_limit_l_min -26
_diffrn_reflns_number 97622
_diffrn_reflns_theta_full 32.30
_diffrn_reflns_theta_max 35.15
_diffrn_reflns_theta_min 2.09
_exptl_absorpt_coefficient_mu 0.220
_exptl_absorpt_correction_T_max 0.9555
_exptl_absorpt_correction_T_min 0.8985
_exptl_absorpt_correction_type multi-scan
_exptl_absorpt_process_details SADABS
_exptl_crystal_colour colourless
_exptl_crystal_density_diffrn 1.534
_exptl_crystal_density_method 'not measured'
_exptl_crystal_description prism
_exptl_crystal_F_000 1024
_exptl_crystal_size_max 0.50
_exptl_crystal_size_mid 0.30
_exptl_crystal_size_min 0.21
_refine_diff_density_max 0.661
_refine_diff_density_min -0.451
_refine_diff_density_rms 0.058
_refine_ls_abs_structure_details 'Flack H D (1983), Acta Cryst. A39, 876-881'
_refine_ls_abs_structure_Flack 0.14(15)
_refine_ls_extinction_method none
_refine_ls_goodness_of_fit_ref 1.023
_refine_ls_hydrogen_treatment constr
_refine_ls_matrix_type full
_refine_ls_number_parameters 364
_refine_ls_number_reflns 8788
_refine_ls_number_restraints 0
_refine_ls_restrained_S_all 1.023
_refine_ls_R_factor_all 0.1460
_refine_ls_R_factor_gt 0.0660
_refine_ls_shift/su_max 0.000
_refine_ls_shift/su_mean 0.000
_refine_ls_structure_factor_coef Fsqd
_refine_ls_weighting_details 'calc w=1/[\s^2^(Fo^2^)+(0.0879P)^2^+0.8694P] where P=(Fo^2^+2Fc^2^)/3'
_refine_ls_weighting_scheme calc
_refine_ls_wR_factor_gt 0.1679
_refine_ls_wR_factor_ref 0.2056
_reflns_number_gt 4712
_reflns_number_total 8788
_reflns_threshold_expression >2sigma(I)
_cod_data_source_file jp5079168_si_002.cif
_cod_data_source_block (GBL)4:LiPF6
_cod_depositor_comments 'Adding full bibliography for 1518222--1518230.cif.'
_cod_original_cell_volume 2149.1(11)
_cod_database_code 1518226

loop_
_symmetry_equiv_pos_as_xyz
'x, y, z'
'-x+1/2, -y, z+1/2'
'x+1/2, -y+1/2, -z'
'-x, y+1/2, -z+1/2'

loop_
_atom_site_label
_atom_site_type_symbol
_atom_site_fract_x
_atom_site_fract_y
_atom_site_fract_z
_atom_site_U_iso_or_equiv
_atom_site_adp_type
_atom_site_occupancy
_atom_site_symmetry_multiplicity
_atom_site_calc_flag
_atom_site_refinement_flags
_atom_site_disorder_assembly
_atom_site_disorder_group
Li1 Li 0.7512(4) 1.3770(3) -0.1265(3) 0.0364(8) Uani 1 1 d . . .
O1A O 0.66227(18) 1.27264(16) -0.05696(11) 0.0407(4) Uani 1 1 d . A .
C1A C 0.7083(2) 1.1984(2) -0.01733(15) 0.0350(5) Uani 1 1 d . . .
O2A O 0.83061(18) 1.19440(17) -0.00461(13) 0.0469(5) Uani 1 1 d . A .
C2A C 0.8640(3) 1.0930(3) 0.0381(2) 0.0543(8) Uani 1 1 d . . .
H2A1 H 0.9284 1.1085 0.0791 0.065 Uiso 1 1 calc R A .
H2A2 H 0.8962 1.0358 0.0007 0.065 Uiso 1 1 calc R . .
C3A C 0.7452(4) 1.0547(3) 0.0766(2) 0.0601(8) Uani 1 1 d . A .
H3A1 H 0.7369 1.0850 0.1315 0.072 Uiso 1 1 calc R . .
H3A2 H 0.7410 0.9722 0.0789 0.072 Uiso 1 1 calc R . .
C4A C 0.6444(3) 1.1020(3) 0.0211(2) 0.0472(7) Uani 1 1 d . A .
H4A1 H 0.6183 1.0462 -0.0193 0.057 Uiso 1 1 calc R . .
H4A2 H 0.5706 1.1267 0.0519 0.057 Uiso 1 1 calc R . .
O1B O 0.8361(2) 1.48380(18) -0.06006(16) 0.0563(6) Uani 1 1 d . A .
C1B C 0.7960(3) 1.5531(3) -0.01272(19) 0.0478(7) Uani 1 1 d . . .
O2B O 0.6714(2) 1.5642(2) 0.00440(17) 0.0645(7) Uani 1 1 d . A .
C2B C 0.6523(6) 1.6621(4) 0.0546(3) 0.0939(16) Uani 1 1 d . . .
H2B1 H 0.6269 1.7267 0.0215 0.113 Uiso 1 1 calc R A .
H2B2 H 0.5865 1.6475 0.0948 0.113 Uiso 1 1 calc R . .
C3B C 0.7670(6) 1.6837(4) 0.0928(3) 0.1011(19) Uani 1 1 d . A .
H3B1 H 0.7717 1.6451 0.1451 0.121 Uiso 1 1 calc R . .
H3B2 H 0.7788 1.7647 0.1013 0.121 Uiso 1 1 calc R . .
C4B C 0.8701(4) 1.6350(4) 0.0312(3) 0.0930(19) Uani 1 1 d . A .
H4B1 H 0.9026 1.6940 -0.0047 0.112 Uiso 1 1 calc R . .
H4B2 H 0.9403 1.5995 0.0599 0.112 Uiso 1 1 calc R . .
O1C O 0.6350(3) 1.45588(18) -0.18933(18) 0.0779(9) Uani 1 1 d . A .
C1C C 0.5844(3) 1.5281(2) -0.22696(18) 0.0425(6) Uani 1 1 d . . .
O2C O 0.62351(19) 1.55588(19) -0.29967(13) 0.0498(5) Uani 1 1 d . A .
C2C C 0.5485(5) 1.6465(4) -0.3301(2) 0.0869(15) Uani 1 1 d . . .
H2C1 H 0.6018 1.7122 -0.3409 0.104 Uiso 1 1 calc R A .
H2C2 H 0.5082 1.6240 -0.3809 0.104 Uiso 1 1 calc R . .
C3C C 0.4557(3) 1.6745(3) -0.2720(3) 0.0599(9) Uani 1 1 d . A .
H3C1 H 0.3713 1.6633 -0.2944 0.072 Uiso 1 1 calc R . .
H3C2 H 0.4642 1.7534 -0.2553 0.072 Uiso 1 1 calc R . .
C4C C 0.4772(3) 1.5981(3) -0.2023(2) 0.0536(8) Uani 1 1 d . A .
H4C1 H 0.4971 1.6411 -0.1533 0.064 Uiso 1 1 calc R . .
H4C2 H 0.4028 1.5515 -0.1919 0.064 Uiso 1 1 calc R . .
O1D O 0.8792(9) 1.2974(5) -0.1786(5) 0.099(3) Uani 0.654(10) 1 d P A 1
C1D C 0.9299(3) 1.2187(2) -0.20804(19) 0.0479(7) Uani 0.654(10) 1 d P A 1
O2D O 0.8946(4) 1.1719(6) -0.2768(4) 0.0676(19) Uani 0.654(10) 1 d P A 1
C2D C 0.9884(7) 1.0810(6) -0.2953(5) 0.080(3) Uani 0.654(10) 1 d P A 1
H2D1 H 0.9451 1.0108 -0.3093 0.096 Uiso 0.654(10) 1 calc PR A 1
H2D2 H 1.0418 1.1033 -0.3408 0.096 Uiso 0.654(10) 1 calc PR A 1
C3D C 1.0614(3) 1.0663(3) -0.2249(4) 0.0931(19) Uani 0.654(10) 1 d P A 1
H3D1 H 1.0404 0.9947 -0.1985 0.112 Uiso 0.654(10) 1 calc PR A 1
H3D2 H 1.1512 1.0659 -0.2384 0.112 Uiso 0.654(10) 1 calc PR A 1
C4D C 1.0331(8) 1.1573(13) -0.1737(8) 0.080(4) Uani 0.654(10) 1 d P A 1
H4D1 H 1.1066 1.2066 -0.1684 0.096 Uiso 0.654(10) 1 calc PR A 1
H4D2 H 1.0105 1.1296 -0.1198 0.096 Uiso 0.654(10) 1 calc PR A 1
O1D' O 0.8366(8) 1.2830(7) -0.2062(5) 0.0335(16) Uani 0.346(10) 1 d P A 2
C1D' C 0.9299(3) 1.2187(2) -0.20804(19) 0.0479(7) Uani 0.346(10) 1 d P A 2
O2D' O 0.9515(16) 1.1372(11) -0.2736(8) 0.097(6) Uani 0.346(10) 1 d P A 2
C2D' C 1.0614(3) 1.0663(3) -0.2249(4) 0.0931(19) Uani 0.346(10) 1 d P A 2
H2D3 H 1.0292 0.9992 -0.1972 0.112 Uiso 0.346(10) 1 calc PR A 2
H2D4 H 1.1336 1.0468 -0.2590 0.112 Uiso 0.346(10) 1 calc PR A 2
C3D' C 1.086(3) 1.1594(14) -0.1708(11) 0.128(13) Uani 0.346(10) 1 d P A 2
H3D3 H 1.1249 1.1263 -0.1226 0.153 Uiso 0.346(10) 1 calc PR A 2
H3D4 H 1.1514 1.2046 -0.1971 0.153 Uiso 0.346(10) 1 calc PR A 2
C4D' C 1.0163(9) 1.2196(9) -0.1485(7) 0.045(3) Uani 0.346(10) 1 d P A 2
H4D3 H 1.0530 1.2948 -0.1416 0.054 Uiso 0.346(10) 1 calc PR A 2
H4D4 H 0.9799 1.1948 -0.0970 0.054 Uiso 0.346(10) 1 calc PR A 2
P1 P 0.75066(7) 0.86415(5) -0.15093(5) 0.04204(17) Uani 0.474(10) 1 d P B 3
F1 F 0.7726(2) 0.99629(15) -0.14818(14) 0.0651(6) Uani 0.474(10) 1 d P B 3
F2 F 0.7288(2) 0.73302(14) -0.14993(15) 0.0705(6) Uani 0.474(10) 1 d P B 3
F3 F 0.7176(8) 0.8618(6) -0.2458(3) 0.087(2) Uani 0.474(10) 1 d P B 3
F4 F 0.7947(10) 0.8655(5) -0.0644(3) 0.088(3) Uani 0.474(10) 1 d P B 3
F5 F 0.6179(5) 0.8859(6) -0.1319(7) 0.092(4) Uani 0.474(10) 1 d P B 3
F6 F 0.8925(4) 0.8417(5) -0.1819(6) 0.095(3) Uani 0.474(10) 1 d P B 3
P1' P 0.75066(7) 0.86415(5) -0.15093(5) 0.04204(17) Uani 0.526(10) 1 d P B 4
F1' F 0.7726(2) 0.99629(15) -0.14818(14) 0.0651(6) Uani 0.526(10) 1 d P B 4
F2' F 0.7288(2) 0.73302(14) -0.14993(15) 0.0705(6) Uani 0.526(10) 1 d P B 4
F3' F 0.8205(9) 0.8625(5) -0.2258(3) 0.093(3) Uani 0.526(10) 1 d P B 4
F4' F 0.6776(9) 0.8688(4) -0.0624(5) 0.106(3) Uani 0.526(10) 1 d P B 4
F5' F 0.6194(8) 0.8798(5) -0.1909(8) 0.128(5) Uani 0.526(10) 1 d P B 4
F6' F 0.8711(6) 0.8489(5) -0.0994(5) 0.091(3) Uani 0.526(10) 1 d P B 4

loop_
_atom_site_aniso_label
_atom_site_aniso_U_11
_atom_site_aniso_U_22
_atom_site_aniso_U_33
_atom_site_aniso_U_23
_atom_site_aniso_U_13
_atom_site_aniso_U_12
Li1 0.0340(19) 0.0317(19) 0.044(2) 0.0023(15) 0.0020(19) 0.0098(19)
O1A 0.0394(9) 0.0402(9) 0.0426(10) 0.0069(8) -0.0050(8) -0.0004(8)
C1A 0.0373(12) 0.0332(12) 0.0346(11) -0.0021(10) -0.0009(10) -0.0058(9)
O2A 0.0381(10) 0.0433(11) 0.0592(12) 0.0119(9) -0.0123(9) -0.0082(9)
C2A 0.0538(17) 0.0406(14) 0.069(2) 0.0084(14) -0.0270(16) -0.0003(14)
C3A 0.076(2) 0.0491(16) 0.0555(17) 0.0136(13) -0.0163(18) -0.0071(19)
C4A 0.0440(15) 0.0400(14) 0.0576(18) 0.0059(13) 0.0009(13) -0.0085(12)
O1B 0.0458(12) 0.0404(11) 0.0826(16) -0.0016(11) -0.0132(12) -0.0001(9)
C1B 0.0539(16) 0.0374(14) 0.0523(16) 0.0116(13) -0.0154(14) -0.0134(12)
O2B 0.0503(13) 0.0604(15) 0.0826(17) -0.0081(13) 0.0165(12) -0.0087(12)
C2B 0.133(5) 0.068(3) 0.082(3) -0.009(2) 0.037(3) 0.000(3)
C3B 0.186(6) 0.056(2) 0.061(2) 0.0047(18) -0.036(3) 0.012(3)
C4B 0.076(3) 0.086(3) 0.116(4) 0.063(3) -0.064(3) -0.057(2)
O1C 0.103(2) 0.0346(11) 0.096(2) 0.0149(12) -0.0543(18) 0.0020(13)
C1C 0.0510(16) 0.0270(11) 0.0495(15) 0.0047(11) -0.0220(13) -0.0046(11)
O2C 0.0401(10) 0.0584(12) 0.0508(11) 0.0011(10) 0.0005(9) 0.0093(10)
C2C 0.101(3) 0.105(3) 0.055(2) 0.037(2) 0.009(2) 0.051(3)
C3C 0.0506(18) 0.0347(14) 0.094(3) 0.0139(16) -0.0067(18) 0.0085(14)
C4C 0.0581(19) 0.0561(18) 0.0466(16) -0.0041(15) 0.0050(14) -0.0058(15)
O1D 0.142(7) 0.051(3) 0.103(6) 0.018(3) 0.079(5) 0.048(4)
C1D 0.0592(17) 0.0320(12) 0.0523(17) 0.0097(12) 0.0284(14) 0.0125(12)
O2D 0.0260(17) 0.117(5) 0.060(3) 0.023(3) 0.0036(16) 0.014(2)
C2D 0.090(5) 0.060(4) 0.090(5) -0.050(4) 0.050(4) -0.027(3)
C3D 0.0404(17) 0.0448(18) 0.194(6) -0.037(3) -0.021(3) 0.0124(16)
C4D 0.053(4) 0.120(10) 0.067(5) 0.035(6) -0.014(3) -0.033(5)
O1D' 0.039(3) 0.031(3) 0.030(3) -0.010(2) -0.003(2) -0.001(2)
C1D' 0.0592(17) 0.0320(12) 0.0523(17) 0.0097(12) 0.0284(14) 0.0125(12)
O2D' 0.138(14) 0.081(9) 0.072(7) -0.008(7) 0.026(9) -0.059(11)
C2D' 0.0404(17) 0.0448(18) 0.194(6) -0.037(3) -0.021(3) 0.0124(16)
C3D' 0.28(3) 0.052(9) 0.048(8) -0.018(7) 0.053(15) -0.108(16)
C4D' 0.039(4) 0.051(5) 0.045(5) -0.011(4) -0.004(4) 0.006(4)
P1 0.0400(3) 0.0329(3) 0.0532(4) 0.0046(3) -0.0008(4) 0.0057(3)
F1 0.0693(13) 0.0364(8) 0.0897(14) 0.0078(9) 0.0029(12) -0.0005(8)
F2 0.0803(14) 0.0308(8) 0.1004(15) 0.0003(9) -0.0058(14) -0.0002(9)
F3 0.111(6) 0.109(5) 0.041(2) 0.012(3) -0.010(3) -0.012(4)
F4 0.168(10) 0.050(3) 0.047(3) 0.004(2) -0.029(4) -0.017(4)
F5 0.028(2) 0.085(4) 0.165(9) -0.062(5) 0.041(4) -0.019(2)
F6 0.033(2) 0.081(4) 0.169(9) -0.049(5) 0.017(3) 0.006(2)
P1' 0.0400(3) 0.0329(3) 0.0532(4) 0.0046(3) -0.0008(4) 0.0057(3)
F1' 0.0693(13) 0.0364(8) 0.0897(14) 0.0078(9) 0.0029(12) -0.0005(8)
F2' 0.0803(14) 0.0308(8) 0.1004(15) 0.0003(9) -0.0058(14) -0.0002(9)
F3' 0.139(9) 0.081(3) 0.060(3) -0.020(3) 0.046(4) -0.024(5)
F4' 0.133(7) 0.062(3) 0.124(6) -0.004(3) 0.089(5) -0.003(4)
F5' 0.105(6) 0.051(3) 0.227(11) 0.001(5) -0.112(7) 0.012(3)
F6' 0.088(4) 0.069(3) 0.115(6) -0.013(3) -0.054(4) 0.033(3)

loop_
_atom_type_symbol
_atom_type_description
_atom_type_scat_dispersion_real
_atom_type_scat_dispersion_imag
_atom_type_scat_source
C C 0.0033 0.0016 'International Tables Vol C Tables 4.2.6.8 and 6.1.1.4'
H H 0.0000 0.0000 'International Tables Vol C Tables 4.2.6.8 and 6.1.1.4'
F F 0.0171 0.0103 'International Tables Vol C Tables 4.2.6.8 and 6.1.1.4'
Li Li -0.0003 0.0001 'International Tables Vol C Tables 4.2.6.8 and 6.1.1.4'
O O 0.0106 0.0060 'International Tables Vol C Tables 4.2.6.8 and 6.1.1.4'
P P 0.1023 0.0942 'International Tables Vol C Tables 4.2.6.8 and 6.1.1.4'

loop_
_geom_angle_atom_site_label_1
_geom_angle_atom_site_label_2
_geom_angle_atom_site_label_3
_geom_angle
O1C Li1 O1D 118.6(4)
O1C Li1 O1B 107.5(2)
O1D Li1 O1B 104.9(4)
O1C Li1 O1A 109.2(3)
O1D Li1 O1A 107.8(3)
O1B Li1 O1A 108.4(2)
O1C Li1 O1D' 102.6(3)
O1D Li1 O1D' 19.9(4)
O1B Li1 O1D' 123.3(3)
O1A Li1 O1D' 105.2(3)
C1A O1A Li1 126.4(2)
O1A C1A O2A 121.0(2)
O1A C1A C4A 128.0(2)
O2A C1A C4A 111.0(2)
C1A O2A C2A 110.6(2)
O2A C2A C3A 104.8(3)
O2A C2A H2A1 110.8
C3A C2A H2A1 110.8
O2A C2A H2A2 110.8
C3A C2A H2A2 110.8
H2A1 C2A H2A2 108.9
C2A C3A C4A 103.2(2)
C2A C3A H3A1 111.1
C4A C3A H3A1 111.1
C2A C3A H3A2 111.1
C4A C3A H3A2 111.1
H3A1 C3A H3A2 109.1
C1A C4A C3A 102.8(2)
C1A C4A H4A1 111.2
C3A C4A H4A1 111.2
C1A C4A H4A2 111.2
C3A C4A H4A2 111.2
H4A1 C4A H4A2 109.1
C1B O1B Li1 131.0(3)
O1B C1B O2B 122.8(3)
O1B C1B C4B 126.0(4)
O2B C1B C4B 111.1(4)
C1B O2B C2B 109.6(3)
C3B C2B O2B 106.6(4)
C3B C2B H2B1 110.4
O2B C2B H2B1 110.4
C3B C2B H2B2 110.4
O2B C2B H2B2 110.4
H2B1 C2B H2B2 108.6
C2B C3B C4B 104.1(3)
C2B C3B H3B1 110.9
C4B C3B H3B1 110.9
C2B C3B H3B2 110.9
C4B C3B H3B2 110.9
H3B1 C3B H3B2 109.0
C1B C4B C3B 100.8(3)
C1B C4B H4B1 111.6
C3B C4B H4B1 111.6
C1B C4B H4B2 111.6
C3B C4B H4B2 111.6
H4B1 C4B H4B2 109.4
C1C O1C Li1 162.4(3)
O1C C1C O2C 121.1(3)
O1C C1C C4C 127.9(3)
O2C C1C C4C 111.0(2)
C1C O2C C2C 109.5(3)
C3C C2C O2C 109.0(3)
C3C C2C H2C1 109.9
O2C C2C H2C1 109.9
C3C C2C H2C2 109.9
O2C C2C H2C2 109.9
H2C1 C2C H2C2 108.3
C2C C3C C4C 106.0(3)
C2C C3C H3C1 110.5
C4C C3C H3C1 110.5
C2C C3C H3C2 110.5
C4C C3C H3C2 110.5
H3C1 C3C H3C2 108.7
C1C C4C C3C 104.4(3)
C1C C4C H4C1 110.9
C3C C4C H4C1 110.9
C1C C4C H4C2 110.9
C3C C4C H4C2 110.9
H4C1 C4C H4C2 108.9
C1D O1D Li1 157.1(7)
O1D C1D O2D 123.8(7)
O1D C1D C4D 126.0(7)
O2D C1D C4D 110.1(7)
C1D O2D C2D 106.8(4)
C3D C2D O2D 106.7(5)
C3D C2D H2D1 110.4
O2D C2D H2D1 110.4
C3D C2D H2D2 110.4
O2D C2D H2D2 110.4
H2D1 C2D H2D2 108.6
C4D C3D C2D 106.4(6)
C4D C3D H3D1 110.4
C2D C3D H3D1 110.4
C4D C3D H3D2 110.4
C2D C3D H3D2 110.4
H3D1 C3D H3D2 108.6
C3D C4D C1D 108.5(8)
C3D C4D H4D1 110.0
C1D C4D H4D1 110.0
C3D C4D H4D2 110.0
C1D C4D H4D2 110.0
H4D1 C4D H4D2 108.4
C4D' C3D' H3D3 105.8
C4D' C3D' H3D4 105.8
H3D3 C3D' H3D4 106.2
C3D' C4D' H4D3 111.3
C3D' C4D' H4D4 111.3
H4D3 C4D' H4D4 109.2
F5 P1 F4 95.3(5)
F5 P1 F2 91.7(3)
F4 P1 F2 92.7(2)
F5 P1 F1 87.8(3)
F4 P1 F1 85.2(2)
F2 P1 F1 177.75(14)
F5 P1 F3 90.1(5)
F4 P1 F3 174.5(5)
F2 P1 F3 87.8(3)
F1 P1 F3 94.4(3)
F5 P1 F6 173.9(6)
F4 P1 F6 90.7(5)
F2 P1 F6 88.8(2)
F1 P1 F6 92.0(2)
F3 P1 F6 83.8(5)

loop_
_geom_bond_atom_site_label_1
_geom_bond_atom_site_label_2
_geom_bond_distance
Li1 O1C 1.884(5)
Li1 O1D 1.887(7)
Li1 O1B 1.923(5)
Li1 O1A 1.955(5)
Li1 O1D' 1.971(10)
O1A C1A 1.214(3)
C1A O2A 1.332(3)
C1A C4A 1.488(4)
O2A C2A 1.455(4)
C2A C3A 1.501(5)
C2A H2A1 0.9900
C2A H2A2 0.9900
C3A C4A 1.534(5)
C3A H3A1 0.9900
C3A H3A2 0.9900
C4A H4A1 0.9900
C4A H4A2 0.9900
O1B C1B 1.225(4)
C1B O2B 1.375(4)
C1B C4B 1.461(5)
O2B C2B 1.455(5)
C2B C3B 1.411(8)
C2B H2B1 0.9900
C2B H2B2 0.9900
C3B C4B 1.620(8)
C3B H3B1 0.9900
C3B H3B2 0.9900
C4B H4B1 0.9900
C4B H4B2 0.9900
O1C C1C 1.200(3)
C1C O2C 1.327(4)
C1C C4C 1.483(5)
O2C C2C 1.445(4)
C2C C3C 1.431(6)
C2C H2C1 0.9900
C2C H2C2 0.9900
C3C C4C 1.499(5)
C3C H3C1 0.9900
C3C H3C2 0.9900
C4C H4C1 0.9900
C4C H4C2 0.9900
O1D C1D 1.194(6)
C1D O2D 1.333(7)
C1D C4D 1.448(12)
O2D C2D 1.514(9)
C2D C3D 1.424(10)
C2D H2D1 0.9900
C2D H2D2 0.9900
C3D C4D 1.419(17)
C3D H3D1 0.9900
C3D H3D2 0.9900
C4D H4D1 0.9900
C4D H4D2 0.9900
C3D' C4D' 1.10(3)
C3D' H3D3 0.9900
C3D' H3D4 0.9900
C4D' H4D3 0.9900
C4D' H4D4 0.9900
P1 F5 1.484(5)
P1 F4 1.519(5)
P1 F2 1.5891(19)
P1 F1 1.602(2)
P1 F3 1.623(5)
P1 F6 1.631(5)

loop_
_geom_torsion_atom_site_label_1
_geom_torsion_atom_site_label_2
_geom_torsion_atom_site_label_3
_geom_torsion_atom_site_label_4
_geom_torsion
O1C Li1 O1A C1A 168.8(2)
O1D Li1 O1A C1A 38.7(5)
O1B Li1 O1A C1A -74.3(3)
O1D' Li1 O1A C1A 59.3(4)
Li1 O1A C1A O2A 13.9(4)
Li1 O1A C1A C4A -164.7(3)
O1A C1A O2A C2A -174.9(3)
C4A C1A O2A C2A 3.9(4)
C1A O2A C2A C3A -20.1(4)
O2A C2A C3A C4A 27.0(3)
O1A C1A C4A C3A -167.8(3)
O2A C1A C4A C3A 13.4(3)
C2A C3A C4A C1A -24.4(3)
O1C Li1 O1B C1B 55.1(4)
O1D Li1 O1B C1B -177.7(3)
O1A Li1 O1B C1B -62.8(4)
O1D' Li1 O1B C1B 173.9(4)
Li1 O1B C1B O2B 2.6(5)
Li1 O1B C1B C4B -176.0(3)
O1B C1B O2B C2B -172.9(3)
C4B C1B O2B C2B 5.9(4)
C1B O2B C2B C3B -22.7(5)
O2B C2B C3B C4B 28.0(5)
O1B C1B C4B C3B -170.5(3)
O2B C1B C4B C3B 10.7(4)
C2B C3B C4B C1B -23.8(4)
O1D Li1 O1C C1C -89.3(12)
O1B Li1 O1C C1C 29.4(12)
O1A Li1 O1C C1C 146.7(11)
O1D' Li1 O1C C1C -102.0(12)
Li1 O1C C1C O2C 75.1(12)
Li1 O1C C1C C4C -103.9(11)
O1C C1C O2C C2C -178.5(4)
C4C C1C O2C C2C 0.6(4)
C1C O2C C2C C3C -1.0(5)
O2C C2C C3C C4C 1.0(5)
O1C C1C C4C C3C 179.1(3)
O2C C1C C4C C3C 0.0(3)
C2C C3C C4C C1C -0.6(4)
O1C Li1 O1D C1D -95(2)
O1B Li1 O1D C1D 145(2)
O1A Li1 O1D C1D 30(2)
O1D' Li1 O1D C1D -55(2)
Li1 O1D C1D O2D 70(2)
Li1 O1D C1D C4D -107(2)
O1D C1D O2D C2D 176.0(5)
C4D C1D O2D C2D -6.6(7)
C1D O2D C2D C3D 11.6(7)
O2D C2D C3D C4D -11.7(7)
C2D C3D C4D C1D 8.0(8)
O1D C1D C4D C3D 176.6(6)
O2D C1D C4D C3D -0.6(8)
